data_4101782
loop_
_publ_author_name
'Jonathan G. Melnick'
'Kevin Yurkerwich'
'Gerard Parkin'

_publ_section_title
;
 On the Chalcogenophilicity of Mercury: Evidence for a Strong Hg-Se Bond
 in [TmBut]HgSePh and Its Relevance to the Toxicity of Mercury
;
_journal_name_full 'Journal of the American Chemical Society'
_journal_page_first 647
_journal_page_last 655
_journal_paper_doi 10.1021/ja907523x
_journal_volume 132
_journal_year 2010
_chemical_formula_sum 'C30 H42 B Hg N6 S3 Te'
_chemical_formula_weight 921.88
_chemical_name_systematic
;
 ?
;
_space_group_IT_number 14
_symmetry_cell_setting monoclinic
_symmetry_space_group_name_Hall '-P 2ybc'
_symmetry_space_group_name_H-M 'P 1 21/c 1'
_atom_sites_solution_hydrogens geom
_atom_sites_solution_primary direct
_atom_sites_solution_secondary difmap
_audit_creation_method SHELXL-97
_cell_angle_alpha 90.00
_cell_angle_beta 101.385(4)
_cell_angle_gamma 90.00
_cell_formula_units_Z 8
_cell_length_a 20.755(5)
_cell_length_b 32.173(8)
_cell_length_c 10.741(3)
_cell_measurement_reflns_used 9778
_cell_measurement_temperature 170(2)
_cell_measurement_theta_max 29.71
_cell_measurement_theta_min 2.36
_cell_volume 7031(3)
_computing_cell_refinement 'Bruker SMART'
_computing_data_collection 'Bruker SMART'
_computing_data_reduction 'Bruker SAINT'
_computing_molecular_graphics 'Bruker SHELXTL'
_computing_publication_material 'Bruker SHELXTL'
_computing_structure_refinement 'SHELXL-97 (Sheldrick, 1997)'
_computing_structure_solution 'SHELXS-97 (Sheldrick, 1990)'
_diffrn_ambient_temperature 170(2)
_diffrn_measured_fraction_theta_full 0.998
_diffrn_measured_fraction_theta_max 0.998
_diffrn_measurement_device_type 'CCD area detector'
_diffrn_measurement_method 'phi and omega scans'
_diffrn_radiation_monochromator graphite
_diffrn_radiation_source 'fine-focus sealed tube'
_diffrn_radiation_type MoK\a
_diffrn_radiation_wavelength 0.71073
_diffrn_reflns_av_R_equivalents 0.0659
_diffrn_reflns_av_sigmaI/netI 0.0541
_diffrn_reflns_limit_h_max 29
_diffrn_reflns_limit_h_min -29
_diffrn_reflns_limit_k_max 45
_diffrn_reflns_limit_k_min -45
_diffrn_reflns_limit_l_max 15
_diffrn_reflns_limit_l_min -15
_diffrn_reflns_number 113415
_diffrn_reflns_theta_full 30.55
_diffrn_reflns_theta_max 30.55
_diffrn_reflns_theta_min 1.18
_exptl_absorpt_coefficient_mu 5.399
_exptl_absorpt_correction_T_max 0.7741
_exptl_absorpt_correction_T_min 0.5635
_exptl_absorpt_correction_type empirical
_exptl_absorpt_process_details sadabs
_exptl_crystal_colour colorless
_exptl_crystal_density_diffrn 1.742
_exptl_crystal_density_method 'not measured'
_exptl_crystal_description plate
_exptl_crystal_F_000 3592
_exptl_crystal_size_max 0.12
_exptl_crystal_size_mid 0.10
_exptl_crystal_size_min 0.05
_refine_diff_density_max 4.795
_refine_diff_density_min -3.860
_refine_diff_density_rms 0.162
_refine_ls_extinction_method none
_refine_ls_goodness_of_fit_ref 1.094
_refine_ls_hydrogen_treatment mixed
_refine_ls_matrix_type full
_refine_ls_number_parameters 765
_refine_ls_number_reflns 21536
_refine_ls_number_restraints 0
_refine_ls_restrained_S_all 1.094
_refine_ls_R_factor_all 0.0918
_refine_ls_R_factor_gt 0.0531
_refine_ls_shift/su_max 0.004
_refine_ls_shift/su_mean 0.000
_refine_ls_structure_factor_coef Fsqd
_refine_ls_weighting_details 'calc w=1/[\s^2^(Fo^2^)+(0.0800P)^2^+5.0000P] where P=(Fo^2^+2Fc^2^)/3'
_refine_ls_weighting_scheme calc
_refine_ls_wR_factor_gt 0.1391
_refine_ls_wR_factor_ref 0.1576
_reflns_number_gt 14482
_reflns_number_total 21536
_reflns_threshold_expression >2sigma(I)
_cod_data_source_file ja907523x_si_002_3.cif
_cod_data_source_block HgTePh
_cod_original_cell_volume 7032(3)
_cod_database_code 4101782

loop_
_symmetry_equiv_pos_as_xyz
'x, y, z'
'-x, y+1/2, -z+1/2'
'-x, -y, -z'
'x, -y-1/2, z-1/2'

loop_
_atom_site_label
_atom_site_type_symbol
_atom_site_fract_x
_atom_site_fract_y
_atom_site_fract_z
_atom_site_U_iso_or_equiv
_atom_site_adp_type
_atom_site_occupancy
_atom_site_symmetry_multiplicity
_atom_site_calc_flag
_atom_site_refinement_flags
_atom_site_disorder_assembly
_atom_site_disorder_group
Hg1 Hg 1.153815(11) 0.132471(7) -0.01137(2) 0.03253(7) Uani 1 1 d . . .
Hg2 Hg 1.303724(13) -0.119635(8) -0.24879(3) 0.04110(8) Uani 1 1 d . . .
Te1 Te 1.23711(2) 0.151180(15) -0.16244(5) 0.04541(12) Uani 1 1 d . . .
Te2 Te 1.23534(3) -0.16251(2) -0.10978(6) 0.06520(17) Uani 1 1 d . . .
S1 S 1.06944(7) 0.17718(4) 0.07485(14) 0.0293(3) Uani 1 1 d . . .
S2 S 1.19712(7) 0.09476(4) 0.20386(15) 0.0300(3) Uani 1 1 d . . .
S3 S 1.06798(7) 0.07744(5) -0.12169(15) 0.0317(3) Uani 1 1 d . . .
S4 S 1.25170(8) -0.08314(5) -0.45939(17) 0.0396(4) Uani 1 1 d . . .
S5 S 1.40589(8) -0.15173(5) -0.31887(17) 0.0409(4) Uani 1 1 d . . .
S6 S 1.36665(7) -0.05611(5) -0.12978(16) 0.0377(3) Uani 1 1 d . . .
B1 B 1.0304(3) 0.0804(2) 0.1760(7) 0.0294(13) Uani 1 1 d . . .
H1 H 1.009(6) 0.072(4) 0.245(11) 0.12(4) Uiso 1 1 d . . .
B2 B 1.4128(4) -0.0497(2) -0.4201(8) 0.0387(16) Uani 1 1 d . . .
H2 H 1.442(2) -0.0267(15) -0.479(5) 0.009(12) Uiso 1 1 d . . .
N11 N 1.0592(2) 0.11882(14) 0.2574(5) 0.0289(10) Uani 1 1 d . . .
C11 C 1.0809(3) 0.15685(17) 0.2265(6) 0.0279(11) Uani 1 1 d . . .
C12 C 1.0748(3) 0.11480(19) 0.3876(6) 0.0350(14) Uani 1 1 d . . .
H12A H 1.0638 0.0918 0.4348 0.042 Uiso 1 1 calc R . .
N12 N 1.1117(2) 0.17576(14) 0.3346(5) 0.0292(10) Uani 1 1 d . . .
C13 C 1.1091(3) 0.14946(19) 0.4380(6) 0.0352(13) Uani 1 1 d . . .
H13A H 1.1273 0.1546 0.5249 0.042 Uiso 1 1 calc R . .
C14 C 1.1474(3) 0.21669(18) 0.3465(6) 0.0326(13) Uani 1 1 d . . .
C15 C 1.2043(3) 0.2141(2) 0.2757(6) 0.0343(13) Uani 1 1 d . . .
H15A H 1.2348 0.1922 0.3134 0.051 Uiso 1 1 calc R . .
H15B H 1.2274 0.2408 0.2820 0.051 Uiso 1 1 calc R . .
H15C H 1.1871 0.2076 0.1861 0.051 Uiso 1 1 calc R . .
C16 C 1.0987(3) 0.25165(19) 0.2959(7) 0.0412(15) Uani 1 1 d . . .
H16A H 1.0809 0.2470 0.2055 0.062 Uiso 1 1 calc R . .
H16B H 1.1215 0.2785 0.3071 0.062 Uiso 1 1 calc R . .
H16C H 1.0628 0.2517 0.3429 0.062 Uiso 1 1 calc R . .
C17 C 1.1758(4) 0.2254(2) 0.4865(6) 0.0483(18) Uani 1 1 d . . .
H17A H 1.2086 0.2042 0.5195 0.072 Uiso 1 1 calc R . .
H17B H 1.1404 0.2248 0.5349 0.072 Uiso 1 1 calc R . .
H17C H 1.1966 0.2529 0.4948 0.072 Uiso 1 1 calc R . .
C21 C 1.1497(3) 0.05072(16) 0.1683(5) 0.0251(11) Uani 1 1 d . . .
N21 N 1.0842(2) 0.04788(14) 0.1641(5) 0.0279(10) Uani 1 1 d . . .
N22 N 1.1716(2) 0.01237(14) 0.1446(4) 0.0251(9) Uani 1 1 d . . .
C22 C 1.0658(3) 0.00744(17) 0.1382(6) 0.0302(12) Uani 1 1 d . . .
H22A H 1.0225 -0.0032 0.1312 0.036 Uiso 1 1 calc R . .
C23 C 1.1183(3) -0.01474(17) 0.1244(5) 0.0283(11) Uani 1 1 d . . .
H23A H 1.1192 -0.0435 0.1046 0.034 Uiso 1 1 calc R . .
C24 C 1.2410(3) 0.00041(18) 0.1342(5) 0.0296(12) Uani 1 1 d . . .
C25 C 1.2614(3) 0.0253(2) 0.0272(6) 0.0399(15) Uani 1 1 d . . .
H25A H 1.2616 0.0550 0.0476 0.060 Uiso 1 1 calc R . .
H25B H 1.2302 0.0201 -0.0524 0.060 Uiso 1 1 calc R . .
H25C H 1.3056 0.0168 0.0179 0.060 Uiso 1 1 calc R . .
C26 C 1.2870(3) 0.0084(2) 0.2611(6) 0.0364(14) Uani 1 1 d . . .
H26A H 1.2726 -0.0080 0.3275 0.055 Uiso 1 1 calc R . .
H26B H 1.2861 0.0380 0.2822 0.055 Uiso 1 1 calc R . .
H26C H 1.3318 0.0003 0.2553 0.055 Uiso 1 1 calc R . .
C27 C 1.2422(3) -0.04597(19) 0.1022(7) 0.0398(15) Uani 1 1 d . . .
H27A H 1.2309 -0.0623 0.1719 0.060 Uiso 1 1 calc R . .
H27B H 1.2863 -0.0537 0.0904 0.060 Uiso 1 1 calc R . .
H27C H 1.2102 -0.0516 0.0239 0.060 Uiso 1 1 calc R . .
C31 C 1.0003(3) 0.09702(16) -0.0711(6) 0.0281(12) Uani 1 1 d . . .
N31 N 0.9878(2) 0.09341(14) 0.0468(5) 0.0293(10) Uani 1 1 d . . .
N32 N 0.9478(2) 0.11766(14) -0.1447(5) 0.0314(11) Uani 1 1 d . . .
C32 C 0.9270(3) 0.11138(18) 0.0460(6) 0.0345(13) Uani 1 1 d . . .
H32A H 0.9059 0.1130 0.1167 0.041 Uiso 1 1 calc R . .
C33 C 0.9033(3) 0.12580(19) -0.0682(7) 0.0382(15) Uani 1 1 d . . .
H33A H 0.8623 0.1395 -0.0937 0.046 Uiso 1 1 calc R . .
C34 C 0.9425(3) 0.1324(2) -0.2810(7) 0.0409(15) Uani 1 1 d . . .
C35 C 0.8756(4) 0.1535(3) -0.3212(8) 0.061(2) Uani 1 1 d . . .
H35A H 0.8717 0.1761 -0.2618 0.092 Uiso 1 1 calc R . .
H35B H 0.8406 0.1332 -0.3205 0.092 Uiso 1 1 calc R . .
H35C H 0.8717 0.1649 -0.4070 0.092 Uiso 1 1 calc R . .
C36 C 0.9459(4) 0.0954(2) -0.3698(7) 0.056(2) Uani 1 1 d . . .
H36A H 0.9108 0.0756 -0.3632 0.084 Uiso 1 1 calc R . .
H36B H 0.9886 0.0817 -0.3455 0.084 Uiso 1 1 calc R . .
H36C H 0.9403 0.1054 -0.4575 0.084 Uiso 1 1 calc R . .
C37 C 0.9968(4) 0.1644(2) -0.2839(7) 0.0507(19) Uani 1 1 d . . .
H37A H 0.9934 0.1869 -0.2238 0.076 Uiso 1 1 calc R . .
H37B H 0.9920 0.1759 -0.3697 0.076 Uiso 1 1 calc R . .
H37C H 1.0399 0.1510 -0.2600 0.076 Uiso 1 1 calc R . .
C41 C 1.2860(3) -0.03520(19) -0.4180(6) 0.0333(13) Uani 1 1 d . . .
N41 N 1.3496(3) -0.02465(16) -0.4107(5) 0.0364(12) Uani 1 1 d . . .
N42 N 1.2535(3) -0.00046(15) -0.3890(5) 0.0340(11) Uani 1 1 d . . .
C42 C 1.3570(3) 0.0166(2) -0.3780(7) 0.0419(16) Uani 1 1 d . . .
H42A H 1.3971 0.0316 -0.3657 0.050 Uiso 1 1 calc R . .
C43 C 1.2990(3) 0.0321(2) -0.3664(7) 0.0439(17) Uani 1 1 d . . .
H43A H 1.2901 0.0600 -0.3464 0.053 Uiso 1 1 calc R . .
C44 C 1.1807(3) 0.00487(19) -0.3921(6) 0.0343(13) Uani 1 1 d . . .
C45 C 1.1453(3) 0.0005(2) -0.5304(6) 0.0413(15) Uani 1 1 d . . .
H45A H 1.1522 -0.0275 -0.5608 0.062 Uiso 1 1 calc R . .
H45B H 1.1627 0.0210 -0.5825 0.062 Uiso 1 1 calc R . .
H45C H 1.0981 0.0053 -0.5365 0.062 Uiso 1 1 calc R . .
C46 C 1.1684(4) 0.0490(2) -0.3472(6) 0.0421(16) Uani 1 1 d . . .
H46A H 1.1816 0.0693 -0.4053 0.063 Uiso 1 1 calc R . .
H46B H 1.1942 0.0533 -0.2614 0.063 Uiso 1 1 calc R . .
H46C H 1.1216 0.0524 -0.3463 0.063 Uiso 1 1 calc R . .
C47 C 1.1578(4) -0.0266(3) -0.3053(7) 0.056(2) Uani 1 1 d . . .
H47A H 1.1639 -0.0547 -0.3360 0.084 Uiso 1 1 calc R . .
H47B H 1.1112 -0.0220 -0.3047 0.084 Uiso 1 1 calc R . .
H47C H 1.1836 -0.0234 -0.2189 0.084 Uiso 1 1 calc R . .
N51 N 1.3980(2) -0.09049(16) -0.5001(5) 0.0345(11) Uani 1 1 d . . .
C51 C 1.3925(3) -0.1318(2) -0.4684(6) 0.0380(14) Uani 1 1 d . . .
N52 N 1.3765(3) -0.15311(17) -0.5812(5) 0.0398(13) Uani 1 1 d . . .
C52 C 1.3840(3) -0.0877(2) -0.6303(6) 0.0433(16) Uani 1 1 d . . .
H52A H 1.3835 -0.0628 -0.6780 0.052 Uiso 1 1 calc R . .
C53 C 1.3713(4) -0.1253(2) -0.6783(6) 0.0440(17) Uani 1 1 d . . .
H53A H 1.3603 -0.1318 -0.7662 0.053 Uiso 1 1 calc R . .
C54 C 1.3626(4) -0.1993(2) -0.5987(7) 0.0524(19) Uani 1 1 d . . .
C55 C 1.3000(5) -0.2088(3) -0.5465(11) 0.080(3) Uani 1 1 d . . .
H55A H 1.2632 -0.1926 -0.5936 0.119 Uiso 1 1 calc R . .
H55B H 1.3073 -0.2014 -0.4563 0.119 Uiso 1 1 calc R . .
H55C H 1.2898 -0.2385 -0.5565 0.119 Uiso 1 1 calc R . .
C56 C 1.4203(5) -0.2250(3) -0.5274(10) 0.075(3) Uani 1 1 d . . .
H56A H 1.4597 -0.2190 -0.5618 0.113 Uiso 1 1 calc R . .
H56B H 1.4098 -0.2547 -0.5379 0.113 Uiso 1 1 calc R . .
H56C H 1.4285 -0.2179 -0.4370 0.113 Uiso 1 1 calc R . .
C57 C 1.3519(5) -0.2090(3) -0.7413(8) 0.078(3) Uani 1 1 d . . .
H57A H 1.3152 -0.1924 -0.7869 0.117 Uiso 1 1 calc R . .
H57B H 1.3419 -0.2386 -0.7552 0.117 Uiso 1 1 calc R . .
H57C H 1.3919 -0.2022 -0.7727 0.117 Uiso 1 1 calc R . .
N61 N 1.4561(2) -0.05650(16) -0.2864(5) 0.0334(11) Uani 1 1 d . . .
C61 C 1.4428(3) -0.06173(19) -0.1703(6) 0.0324(13) Uani 1 1 d . . .
N62 N 1.5000(2) -0.06981(16) -0.0877(5) 0.0344(11) Uani 1 1 d . . .
C62 C 1.5234(3) -0.0603(2) -0.2762(6) 0.0415(15) Uani 1 1 d . . .
H62A H 1.5464 -0.0573 -0.3438 0.050 Uiso 1 1 calc R . .
C63 C 1.5503(3) -0.0689(2) -0.1574(6) 0.0405(15) Uani 1 1 d . . .
H63A H 1.5957 -0.0737 -0.1249 0.049 Uiso 1 1 calc R . .
C64 C 1.5097(3) -0.0825(2) 0.0498(6) 0.0380(14) Uani 1 1 d . . .
C65 C 1.4730(4) -0.1225(2) 0.0604(9) 0.059(2) Uani 1 1 d . . .
H65A H 1.4880 -0.1439 0.0080 0.088 Uiso 1 1 calc R . .
H65B H 1.4258 -0.1178 0.0309 0.088 Uiso 1 1 calc R . .
H65C H 1.4813 -0.1316 0.1492 0.088 Uiso 1 1 calc R . .
C66 C 1.4863(3) -0.0473(2) 0.1257(6) 0.0433(16) Uani 1 1 d . . .
H66A H 1.5114 -0.0220 0.1167 0.065 Uiso 1 1 calc R . .
H66B H 1.4932 -0.0551 0.2155 0.065 Uiso 1 1 calc R . .
H66C H 1.4395 -0.0421 0.0934 0.065 Uiso 1 1 calc R . .
C67 C 1.5830(3) -0.0892(3) 0.1018(7) 0.0502(18) Uani 1 1 d . . .
H67A H 1.6070 -0.0636 0.0915 0.075 Uiso 1 1 calc R . .
H67B H 1.5991 -0.1118 0.0552 0.075 Uiso 1 1 calc R . .
H67C H 1.5898 -0.0964 0.1921 0.075 Uiso 1 1 calc R . .
C71 C 1.3140(3) 0.1800(2) -0.0325(8) 0.0474(17) Uani 1 1 d . . .
C72 C 1.3524(4) 0.2091(3) -0.0764(12) 0.081(3) Uani 1 1 d . . .
H72A H 1.3403 0.2181 -0.1620 0.098 Uiso 1 1 calc R . .
C73 C 1.4073(6) 0.2254(4) -0.0019(15) 0.103(4) Uani 1 1 d . . .
H73A H 1.4340 0.2445 -0.0367 0.123 Uiso 1 1 calc R . .
C74 C 1.4240(6) 0.2141(5) 0.1252(17) 0.140(7) Uani 1 1 d . . .
H74A H 1.4617 0.2258 0.1782 0.168 Uiso 1 1 calc R . .
C75 C 1.3848(6) 0.1855(5) 0.1750(12) 0.111(5) Uani 1 1 d . . .
H75A H 1.3951 0.1782 0.2624 0.134 Uiso 1 1 calc R . .
C76 C 1.3310(4) 0.1678(3) 0.0950(10) 0.068(2) Uani 1 1 d . . .
H76A H 1.3055 0.1474 0.1270 0.081 Uiso 1 1 calc R . .
C81 C 1.1703(5) -0.1964(2) -0.2558(9) 0.059(2) Uani 1 1 d . . .
C82 C 1.1923(5) -0.2243(3) -0.3320(9) 0.069(2) Uani 1 1 d . . .
H82A H 1.2385 -0.2280 -0.3204 0.083 Uiso 1 1 calc R . .
C83 C 1.1544(5) -0.2473(3) -0.4229(9) 0.068(2) Uani 1 1 d . . .
H83A H 1.1742 -0.2660 -0.4728 0.082 Uiso 1 1 calc R . .
C84 C 1.0865(6) -0.2439(3) -0.4438(10) 0.086(3) Uani 1 1 d . . .
H84A H 1.0582 -0.2605 -0.5042 0.103 Uiso 1 1 calc R . .
C85 C 1.0621(5) -0.2132(5) -0.3669(14) 0.110(5) Uani 1 1 d . . .
H85A H 1.0163 -0.2078 -0.3777 0.132 Uiso 1 1 calc R . .
C86 C 1.1050(5) -0.1927(4) -0.2809(14) 0.109(5) Uani 1 1 d . . .
H86A H 1.0871 -0.1730 -0.2312 0.131 Uiso 1 1 calc R . .
C91 C 1.4047(8) 0.1709(5) 0.6331(13) 0.125(6) Uani 1 1 d . . .
H91A H 1.4171 0.1892 0.7032 0.150 Uiso 1 1 calc R . .
C92 C 1.3414(9) 0.1657(7) 0.5796(17) 0.178(10) Uani 1 1 d . . .
H92A H 1.3095 0.1829 0.6067 0.214 Uiso 1 1 calc R . .
C93 C 1.3210(5) 0.1371(4) 0.4886(11) 0.071(3) Uani 1 1 d . . .
H93A H 1.2759 0.1326 0.4527 0.085 Uiso 1 1 calc R . .
C94 C 1.3663(8) 0.1167(6) 0.455(2) 0.216(13) Uani 1 1 d . . .
H94A H 1.3550 0.0960 0.3915 0.260 Uiso 1 1 calc R . .
C95 C 1.4311(7) 0.1229(7) 0.506(2) 0.228(15) Uani 1 1 d . . .
H95A H 1.4633 0.1059 0.4797 0.274 Uiso 1 1 calc R . .
C96 C 1.4491(5) 0.1506(4) 0.5878(11) 0.083(3) Uani 1 1 d . . .
H96A H 1.4945 0.1566 0.6161 0.100 Uiso 1 1 calc R . .

loop_
_atom_site_aniso_label
_atom_site_aniso_U_11
_atom_site_aniso_U_22
_atom_site_aniso_U_33
_atom_site_aniso_U_23
_atom_site_aniso_U_13
_atom_site_aniso_U_12
Hg1 0.02793(11) 0.02577(11) 0.04295(14) 0.00204(9) 0.00470(9) -0.00398(8)
Hg2 0.03533(14) 0.03596(14) 0.05257(17) 0.00587(11) 0.01002(11) -0.00254(10)
Te1 0.0391(2) 0.0404(3) 0.0577(3) 0.0063(2) 0.0120(2) -0.00714(19)
Te2 0.0757(4) 0.0649(4) 0.0629(4) 0.0029(3) 0.0327(3) -0.0112(3)
S1 0.0336(7) 0.0199(6) 0.0316(7) 0.0011(5) -0.0004(6) 0.0028(5)
S2 0.0266(7) 0.0193(6) 0.0401(8) -0.0009(5) -0.0027(6) -0.0024(5)
S3 0.0280(7) 0.0256(7) 0.0408(8) -0.0054(6) 0.0050(6) -0.0036(5)
S4 0.0325(8) 0.0280(7) 0.0524(10) -0.0062(7) -0.0065(7) 0.0009(6)
S5 0.0376(8) 0.0363(9) 0.0459(9) 0.0020(7) 0.0015(7) 0.0093(7)
S6 0.0246(7) 0.0450(9) 0.0426(9) -0.0061(7) 0.0042(6) -0.0001(6)
B1 0.031(3) 0.020(3) 0.039(4) 0.003(3) 0.010(3) -0.001(2)
B2 0.033(4) 0.037(4) 0.043(4) -0.002(3) 0.002(3) 0.002(3)
N11 0.032(3) 0.018(2) 0.037(3) 0.0041(19) 0.007(2) 0.0042(18)
C11 0.026(3) 0.022(3) 0.035(3) -0.001(2) 0.004(2) 0.005(2)
C12 0.046(4) 0.026(3) 0.034(3) 0.005(2) 0.011(3) 0.006(2)
N12 0.035(3) 0.017(2) 0.035(3) -0.0020(18) 0.005(2) 0.0029(18)
C13 0.047(4) 0.029(3) 0.027(3) 0.001(2) 0.003(3) 0.009(3)
C14 0.038(3) 0.023(3) 0.035(3) -0.008(2) 0.002(3) 0.000(2)
C15 0.033(3) 0.034(3) 0.032(3) -0.004(2) -0.004(2) -0.004(2)
C16 0.046(4) 0.023(3) 0.055(4) -0.005(3) 0.010(3) 0.005(3)
C17 0.068(5) 0.038(4) 0.033(3) -0.011(3) -0.003(3) -0.004(3)
C21 0.024(3) 0.020(2) 0.029(3) 0.001(2) 0.000(2) 0.000(2)
N21 0.027(2) 0.018(2) 0.036(3) 0.0013(18) 0.001(2) 0.0001(17)
N22 0.025(2) 0.018(2) 0.029(2) 0.0028(17) -0.0011(18) 0.0024(17)
C22 0.029(3) 0.022(3) 0.037(3) 0.001(2) 0.003(2) -0.002(2)
C23 0.033(3) 0.018(2) 0.032(3) 0.000(2) 0.002(2) -0.007(2)
C24 0.032(3) 0.026(3) 0.030(3) 0.001(2) 0.005(2) 0.006(2)
C25 0.043(4) 0.038(4) 0.040(4) 0.005(3) 0.013(3) 0.001(3)
C26 0.028(3) 0.041(4) 0.037(3) -0.001(3) 0.001(3) 0.006(3)
C27 0.036(3) 0.030(3) 0.053(4) -0.003(3) 0.010(3) 0.007(3)
C31 0.025(3) 0.017(2) 0.040(3) -0.003(2) 0.001(2) -0.005(2)
N31 0.023(2) 0.023(2) 0.040(3) -0.004(2) 0.003(2) -0.0004(18)
N32 0.026(2) 0.021(2) 0.042(3) -0.003(2) -0.003(2) -0.0054(18)
C32 0.028(3) 0.026(3) 0.049(4) -0.010(3) 0.005(3) 0.001(2)
C33 0.027(3) 0.026(3) 0.056(4) -0.008(3) -0.003(3) 0.001(2)
C34 0.041(4) 0.029(3) 0.046(4) 0.001(3) -0.009(3) -0.005(3)
C35 0.048(4) 0.060(5) 0.063(5) 0.005(4) -0.018(4) 0.004(4)
C36 0.068(5) 0.042(4) 0.052(4) -0.007(3) -0.005(4) -0.009(4)
C37 0.050(4) 0.041(4) 0.055(4) 0.012(3) -0.005(3) -0.018(3)
C41 0.031(3) 0.030(3) 0.034(3) -0.004(2) -0.004(2) 0.002(2)
N41 0.034(3) 0.030(3) 0.039(3) -0.008(2) -0.006(2) -0.001(2)
N42 0.035(3) 0.026(2) 0.036(3) -0.006(2) -0.006(2) 0.004(2)
C42 0.035(3) 0.029(3) 0.054(4) -0.008(3) -0.008(3) -0.004(3)
C43 0.044(4) 0.025(3) 0.053(4) -0.016(3) -0.013(3) 0.001(3)
C44 0.035(3) 0.035(3) 0.031(3) -0.005(2) 0.002(2) 0.005(3)
C45 0.037(3) 0.049(4) 0.034(3) -0.005(3) -0.002(3) 0.006(3)
C46 0.050(4) 0.037(3) 0.038(3) -0.009(3) 0.004(3) 0.014(3)
C47 0.067(5) 0.049(5) 0.051(4) 0.005(4) 0.008(4) 0.008(4)
N51 0.031(3) 0.032(3) 0.037(3) -0.003(2) -0.002(2) 0.007(2)
C51 0.031(3) 0.036(3) 0.043(4) -0.004(3) -0.002(3) 0.011(3)
N52 0.039(3) 0.038(3) 0.040(3) -0.011(2) 0.001(2) 0.008(2)
C52 0.038(4) 0.050(4) 0.038(4) 0.000(3) -0.001(3) 0.016(3)
C53 0.045(4) 0.054(4) 0.030(3) -0.003(3) -0.001(3) 0.016(3)
C54 0.055(5) 0.042(4) 0.053(4) -0.014(3) -0.006(4) 0.008(3)
C55 0.072(6) 0.057(6) 0.108(8) -0.015(5) 0.012(6) -0.009(5)
C56 0.080(6) 0.037(4) 0.101(7) -0.016(4) -0.001(5) 0.023(4)
C57 0.102(8) 0.067(6) 0.059(5) -0.034(5) 0.003(5) -0.002(5)
N61 0.027(2) 0.038(3) 0.034(3) -0.005(2) 0.003(2) 0.002(2)
C61 0.024(3) 0.030(3) 0.042(3) -0.007(2) 0.003(2) -0.002(2)
N62 0.026(2) 0.037(3) 0.038(3) -0.004(2) 0.002(2) 0.002(2)
C62 0.030(3) 0.056(4) 0.039(4) 0.000(3) 0.010(3) -0.001(3)
C63 0.021(3) 0.053(4) 0.044(4) -0.007(3) -0.001(3) 0.007(3)
C64 0.035(3) 0.035(3) 0.042(4) 0.000(3) 0.004(3) 0.004(3)
C65 0.060(5) 0.046(4) 0.067(5) 0.006(4) 0.003(4) -0.003(4)
C66 0.041(4) 0.046(4) 0.039(4) -0.006(3) 0.002(3) 0.000(3)
C67 0.042(4) 0.058(5) 0.046(4) 0.003(3) -0.004(3) 0.010(3)
C71 0.034(3) 0.036(4) 0.072(5) -0.008(3) 0.010(3) -0.004(3)
C72 0.052(5) 0.056(6) 0.136(10) 0.006(6) 0.018(6) -0.014(4)
C73 0.067(7) 0.102(9) 0.135(11) -0.008(8) 0.009(7) -0.053(7)
C74 0.076(9) 0.159(15) 0.183(17) -0.071(13) 0.024(10) -0.078(9)
C75 0.077(8) 0.168(14) 0.089(8) -0.048(8) 0.016(6) -0.054(8)
C76 0.046(5) 0.072(6) 0.086(7) -0.026(5) 0.015(4) -0.019(4)
C81 0.072(6) 0.039(4) 0.075(6) 0.002(4) 0.032(5) -0.007(4)
C82 0.066(6) 0.075(6) 0.065(6) -0.009(5) 0.011(5) 0.007(5)
C83 0.072(6) 0.065(6) 0.069(6) -0.016(5) 0.015(5) 0.000(5)
C84 0.100(9) 0.073(7) 0.079(7) 0.018(6) 0.005(6) -0.035(6)
C85 0.045(6) 0.139(12) 0.150(12) -0.049(10) 0.029(7) -0.012(6)
C86 0.057(6) 0.101(9) 0.178(13) -0.079(9) 0.042(7) -0.028(6)
C91 0.111(11) 0.147(13) 0.099(10) -0.027(9) -0.028(8) 0.057(10)
C92 0.115(13) 0.28(3) 0.139(14) -0.038(16) 0.018(11) 0.112(16)
C93 0.046(5) 0.086(7) 0.079(7) 0.020(6) 0.011(5) 0.004(5)
C94 0.092(11) 0.196(19) 0.35(3) -0.20(2) 0.009(15) 0.002(12)
C95 0.070(9) 0.29(3) 0.31(3) -0.25(2) 0.001(12) 0.011(12)
C96 0.054(6) 0.106(9) 0.090(8) -0.005(7) 0.013(5) -0.011(6)

loop_
_atom_type_symbol
_atom_type_description
_atom_type_scat_dispersion_real
_atom_type_scat_dispersion_imag
_atom_type_scat_source
C C 0.0033 0.0016 'International Tables Vol C Tables 4.2.6.8 and 6.1.1.4'
H H 0.0000 0.0000 'International Tables Vol C Tables 4.2.6.8 and 6.1.1.4'
B B 0.0013 0.0007 'International Tables Vol C Tables 4.2.6.8 and 6.1.1.4'
N N 0.0061 0.0033 'International Tables Vol C Tables 4.2.6.8 and 6.1.1.4'
S S 0.1246 0.1234 'International Tables Vol C Tables 4.2.6.8 and 6.1.1.4'
Te Te -0.5308 1.6751 'International Tables Vol C Tables 4.2.6.8 and 6.1.1.4'
Hg Hg -2.3894 9.2266 'International Tables Vol C Tables 4.2.6.8 and 6.1.1.4'

loop_
_geom_angle_atom_site_label_1
_geom_angle_atom_site_label_2
_geom_angle_atom_site_label_3
_geom_angle
_geom_angle_site_symmetry_1
_geom_angle_site_symmetry_3
_geom_angle_publ_flag
S1 Hg1 S2 94.64(5) . . ?
S1 Hg1 S3 95.16(5) . . ?
S2 Hg1 S3 99.84(5) . . ?
S1 Hg1 Te1 131.46(4) . . ?
S2 Hg1 Te1 119.58(4) . . ?
S3 Hg1 Te1 110.00(4) . . ?
S4 Hg2 S5 98.66(6) . . ?
S4 Hg2 S6 98.88(5) . . ?
S5 Hg2 S6 95.43(5) . . ?
S4 Hg2 Te2 123.56(4) . . ?
S5 Hg2 Te2 121.06(4) . . ?
S6 Hg2 Te2 113.78(4) . . ?
C71 Te1 Hg1 101.1(2) . . ?
C81 Te2 Hg2 100.5(2) . . ?
C11 S1 Hg1 98.67(19) . . ?
C21 S2 Hg1 95.99(19) . . ?
C31 S3 Hg1 97.72(18) . . ?
C41 S4 Hg2 95.8(2) . . ?
C51 S5 Hg2 97.6(2) . . ?
C61 S6 Hg2 100.8(2) . . ?
H1 B1 N31 120(7) . . ?
H1 B1 N21 108(7) . . ?
N31 B1 N21 113.6(5) . . ?
H1 B1 N11 89(7) . . ?
N31 B1 N11 112.0(5) . . ?
N21 B1 N11 112.1(5) . . ?
H2 B2 N61 108(2) . . ?
H2 B2 N41 104(2) . . ?
N61 B2 N41 110.7(6) . . ?
H2 B2 N51 107(2) . . ?
N61 B2 N51 113.9(5) . . ?
N41 B2 N51 113.1(5) . . ?
C11 N11 C12 107.9(5) . . ?
C11 N11 B1 132.8(5) . . ?
C12 N11 B1 118.8(5) . . ?
N12 C11 N11 108.4(5) . . ?
N12 C11 S1 126.3(4) . . ?
N11 C11 S1 125.3(4) . . ?
C13 C12 N11 108.9(5) . . ?
C11 N12 C13 108.8(5) . . ?
C11 N12 C14 127.4(5) . . ?
C13 N12 C14 123.7(5) . . ?
C12 C13 N12 106.0(5) . . ?
N12 C14 C15 109.0(5) . . ?
N12 C14 C17 109.4(5) . . ?
C15 C14 C17 108.3(5) . . ?
N12 C14 C16 109.5(5) . . ?
C15 C14 C16 112.5(5) . . ?
C17 C14 C16 108.2(5) . . ?
N21 C21 N22 107.7(4) . . ?
N21 C21 S2 126.0(4) . . ?
N22 C21 S2 126.3(4) . . ?
C21 N21 C22 107.9(5) . . ?
C21 N21 B1 133.2(5) . . ?
C22 N21 B1 118.8(5) . . ?
C21 N22 C23 108.3(5) . . ?
C21 N22 C24 127.1(4) . . ?
C23 N22 C24 124.5(5) . . ?
C23 C22 N21 109.3(5) . . ?
C22 C23 N22 106.8(5) . . ?
N22 C24 C26 109.1(5) . . ?
N22 C24 C25 109.3(5) . . ?
C26 C24 C25 111.6(5) . . ?
N22 C24 C27 108.7(5) . . ?
C26 C24 C27 109.2(5) . . ?
C25 C24 C27 108.9(5) . . ?
N31 C31 N32 107.5(5) . . ?
N31 C31 S3 125.9(4) . . ?
N32 C31 S3 126.6(5) . . ?
C31 N31 C32 107.6(5) . . ?
C31 N31 B1 133.1(5) . . ?
C32 N31 B1 118.5(5) . . ?
C33 N32 C31 107.2(5) . . ?
C33 N32 C34 125.9(5) . . ?
C31 N32 C34 126.7(5) . . ?
C33 C32 N31 109.1(6) . . ?
C32 C33 N32 108.6(5) . . ?
N32 C34 C35 107.3(6) . . ?
N32 C34 C36 110.8(5) . . ?
C35 C34 C36 108.6(6) . . ?
N32 C34 C37 108.4(5) . . ?
C35 C34 C37 108.9(6) . . ?
C36 C34 C37 112.6(7) . . ?
N41 C41 N42 107.5(5) . . ?
N41 C41 S4 126.2(5) . . ?
N42 C41 S4 126.4(5) . . ?
C41 N41 C42 108.4(5) . . ?
C41 N41 B2 133.7(5) . . ?
C42 N41 B2 117.6(5) . . ?
C41 N42 C43 107.7(5) . . ?
C41 N42 C44 128.3(5) . . ?
C43 N42 C44 123.7(5) . . ?
C43 C42 N41 109.2(6) . . ?
C42 C43 N42 107.1(6) . . ?
N42 C44 C47 110.1(5) . . ?
N42 C44 C45 107.3(5) . . ?
C47 C44 C45 112.9(6) . . ?
N42 C44 C46 108.9(5) . . ?
C47 C44 C46 109.4(6) . . ?
C45 C44 C46 108.1(5) . . ?
C52 N51 C51 107.6(5) . . ?
C52 N51 B2 118.9(6) . . ?
C51 N51 B2 133.5(6) . . ?
N52 C51 N51 106.3(6) . . ?
N52 C51 S5 127.5(5) . . ?
N51 C51 S5 126.1(5) . . ?
C53 N52 C51 108.3(6) . . ?
C53 N52 C54 124.3(6) . . ?
C51 N52 C54 127.2(6) . . ?
C53 C52 N51 108.9(6) . . ?
C52 C53 N52 108.9(6) . . ?
N52 C54 C56 110.9(6) . . ?
N52 C54 C57 107.9(7) . . ?
C56 C54 C57 109.5(7) . . ?
N52 C54 C55 107.6(6) . . ?
C56 C54 C55 110.1(8) . . ?
C57 C54 C55 110.9(7) . . ?
C61 N61 C62 107.7(5) . . ?
C61 N61 B2 133.8(5) . . ?
C62 N61 B2 118.4(5) . . ?
N61 C61 N62 108.6(5) . . ?
N61 C61 S6 125.9(5) . . ?
N62 C61 S6 125.4(5) . . ?
C61 N62 C63 107.1(5) . . ?
C61 N62 C64 128.4(5) . . ?
C63 N62 C64 124.2(5) . . ?
C63 C62 N61 108.9(6) . . ?
C62 C63 N62 107.8(5) . . ?
N62 C64 C65 109.5(6) . . ?
N62 C64 C67 109.0(5) . . ?
C65 C64 C67 109.5(6) . . ?
N62 C64 C66 109.0(5) . . ?
C65 C64 C66 112.0(6) . . ?
C67 C64 C66 107.8(6) . . ?
C72 C71 C76 118.4(8) . . ?
C72 C71 Te1 119.1(7) . . ?
C76 C71 Te1 122.2(6) . . ?
C73 C72 C71 122.5(12) . . ?
C72 C73 C74 119.5(11) . . ?
C73 C74 C75 119.8(11) . . ?
C76 C75 C74 119.2(13) . . ?
C75 C76 C71 120.4(10) . . ?
C86 C81 C82 112.8(9) . . ?
C86 C81 Te2 124.6(7) . . ?
C82 C81 Te2 122.6(7) . . ?
C83 C82 C81 125.7(10) . . ?
C82 C83 C84 120.2(10) . . ?
C83 C84 C85 115.0(10) . . ?
C86 C85 C84 118.5(10) . . ?
C85 C86 C81 127.7(11) . . ?
C96 C91 C92 119.1(14) . . ?
C91 C92 C93 122.5(13) . . ?
C94 C93 C92 114.7(12) . . ?
C93 C94 C95 122.9(14) . . ?
C96 C95 C94 121.4(14) . . ?
C95 C96 C91 118.9(13) . . ?

loop_
_geom_bond_atom_site_label_1
_geom_bond_atom_site_label_2
_geom_bond_distance
_geom_bond_site_symmetry_2
_geom_bond_publ_flag
Hg1 S1 2.5756(15) . ?
Hg1 S2 2.6085(16) . ?
Hg1 S3 2.6228(15) . ?
Hg1 Te1 2.6630(7) . ?
Hg2 S4 2.5879(18) . ?
Hg2 S5 2.6000(18) . ?
Hg2 S6 2.6188(17) . ?
Hg2 Te2 2.6425(7) . ?
Te1 C71 2.116(7) . ?
Te2 C81 2.153(9) . ?
S1 C11 1.727(6) . ?
S2 C21 1.724(5) . ?
S3 C31 1.722(6) . ?
S4 C41 1.720(6) . ?
S5 C51 1.701(7) . ?
S6 C61 1.731(6) . ?
B1 H1 0.97(11) . ?
B1 N31 1.548(8) . ?
B1 N21 1.554(8) . ?
B1 N11 1.564(8) . ?
B2 H2 1.21(5) . ?
B2 N61 1.552(9) . ?
B2 N41 1.560(9) . ?
B2 N51 1.564(9) . ?
N11 C11 1.368(7) . ?
N11 C12 1.377(8) . ?
C11 N12 1.355(7) . ?
C12 C13 1.375(9) . ?
N12 C13 1.405(8) . ?
N12 C14 1.504(7) . ?
C14 C15 1.529(9) . ?
C14 C17 1.529(8) . ?
C14 C16 1.537(8) . ?
C21 N21 1.356(7) . ?
C21 N22 1.356(7) . ?
N21 C22 1.369(7) . ?
N22 C23 1.391(7) . ?
N22 C24 1.516(7) . ?
C22 C23 1.335(8) . ?
C24 C26 1.523(8) . ?
C24 C25 1.528(8) . ?
C24 C27 1.533(8) . ?
C31 N31 1.348(8) . ?
C31 N32 1.384(7) . ?
N31 C32 1.385(7) . ?
N32 C33 1.377(9) . ?
N32 C34 1.522(9) . ?
C32 C33 1.313(9) . ?
C34 C35 1.531(10) . ?
C34 C36 1.533(10) . ?
C34 C37 1.533(9) . ?
C41 N41 1.351(8) . ?
C41 N42 1.372(8) . ?
N41 C42 1.372(8) . ?
N42 C43 1.398(8) . ?
N42 C44 1.515(8) . ?
C42 C43 1.332(10) . ?
C44 C47 1.515(10) . ?
C44 C45 1.528(8) . ?
C44 C46 1.536(8) . ?
N51 C52 1.374(8) . ?
N51 C51 1.381(8) . ?
C51 N52 1.375(8) . ?
N52 C53 1.363(9) . ?
N52 C54 1.519(9) . ?
C52 C53 1.321(10) . ?
C54 C56 1.532(11) . ?
C54 C57 1.535(11) . ?
C54 C55 1.543(13) . ?
N61 C61 1.339(8) . ?
N61 C62 1.386(8) . ?
C61 N62 1.360(7) . ?
N62 C63 1.399(8) . ?
N62 C64 1.508(8) . ?
C62 C63 1.317(9) . ?
C64 C65 1.508(10) . ?
C64 C67 1.529(9) . ?
C64 C66 1.531(9) . ?
C71 C72 1.371(11) . ?
C71 C76 1.401(13) . ?
C72 C73 1.362(14) . ?
C73 C74 1.389(19) . ?
C74 C75 1.403(19) . ?
C75 C76 1.389(13) . ?
C81 C86 1.336(13) . ?
C81 C82 1.354(12) . ?
C82 C83 1.349(13) . ?
C83 C84 1.386(14) . ?
C84 C85 1.443(16) . ?
C85 C86 1.325(15) . ?
C91 C96 1.301(17) . ?
C91 C92 1.34(2) . ?
C92 C93 1.35(2) . ?
C93 C94 1.257(17) . ?
C94 C95 1.36(2) . ?
C95 C96 1.251(17) . ?
